data_4325300
loop_
_publ_author_name
'Josefina D\'iez'
'Jos\'e Gimeno'
'Isabel Merino'
'Eduardo Rubio'
'Francisco J. Su\'arez'

_publ_contact_author
;
      Josefina D\'iez
      Departamento de Qu\'imica Org\'anica e Inorg\'anica
      Facultad de Qu\'imica
      Universidad de Oviedo
      Avda. Juli\'an Claver\'ia, 8
      33006 Oviedo
      Spain
;
_publ_contact_author_email jdv@uniovi.es
_publ_contact_author_fax '0034 98 5103446'
_publ_contact_author_phone '0034 98 5102960'
_publ_section_title
;
 Synthesis and Structure of Ruthenium(IV) Complexes Featuring
 N-Heterocyclic Ligands with an N-H Group as the Hydrogen-Bond Donor:
 Hydrogen Interactions in Solution and in the Solid State
;
_journal_name_full 'Inorganic Chemistry'
_journal_page_first 4868
_journal_page_last 4881
_journal_paper_doi 10.1021/ic200547k
_journal_volume 50
_journal_year 2011
_chemical_compound_source synthesis
_chemical_formula_moiety 'C13 H20 Cl2 N2 Ru'
_chemical_formula_sum 'C13 H20 Cl2 N2 Ru'
_chemical_formula_weight 376.28
_chemical_name_systematic
;
 ?
;
_space_group_IT_number 43
_symmetry_cell_setting orthorhombic
_symmetry_Int_Tables_number 43
_symmetry_space_group_name_Hall 'F 2 -2d'
_symmetry_space_group_name_H-M 'F d d 2'
_atom_sites_solution_hydrogens geom
_atom_sites_solution_primary direct
_atom_sites_solution_secondary difmap
_audit_creation_method SHELXL-97
_cell_angle_alpha 90.00
_cell_angle_beta 90.00
_cell_angle_gamma 90.00
_cell_formula_units_Z 24
_cell_length_a 33.2559(8)
_cell_length_b 24.4116(6)
_cell_length_c 11.1014(2)
_cell_measurement_reflns_used 5042
_cell_measurement_temperature 293(2)
_cell_measurement_theta_max 71.9921
_cell_measurement_theta_min 3.6182
_cell_volume 9012.4(3)
_computing_cell_refinement
;
CrysAlisPro, Oxford Diffraction Ltd.,
Version 1.171.33.55 (release 05-01-2010 CrysAlis171 .NET)
(compiled Jan  5 2010,16:28:46)
;
_computing_data_collection
;
CrysAlisPro, Oxford Diffraction Ltd.,
Version 1.171.33.55 (release 05-01-2010 CrysAlis171 .NET)
(compiled Jan  5 2010,16:28:46)
;
_computing_data_reduction
;
CrysAlisPro, Oxford Diffraction Ltd.,
Version 1.171.33.55 (release 05-01-2010 CrysAlis171 .NET)
(compiled Jan  5 2010,16:28:46)
;
_computing_molecular_graphics 'PLATON (Spek, 2007)'
_computing_structure_refinement 'SHELXL-97 (Sheldrick, 2008)'
_computing_structure_solution 'SIR-92 (Altomare, 1994)'
_diffrn_ambient_temperature 293(2)
_diffrn_detector_area_resol_mean 8.2640
_diffrn_measured_fraction_theta_full 0.963
_diffrn_measured_fraction_theta_max 0.963
_diffrn_measurement_device
; 
165 mm Onyx CCD detector in \k-geometry diffractometer
;
_diffrn_measurement_device_type 'Xcalibur, Onyx, Nova'
_diffrn_measurement_method '\f and \w scans'
_diffrn_radiation_monochromator graphite
_diffrn_radiation_source 'Nova (Cu) X-ray Source'
_diffrn_radiation_type CuK\a
_diffrn_radiation_wavelength 1.54184
_diffrn_reflns_av_R_equivalents 0.0543
_diffrn_reflns_av_sigmaI/netI 0.0399
_diffrn_reflns_limit_h_max 28
_diffrn_reflns_limit_h_min -40
_diffrn_reflns_limit_k_max 24
_diffrn_reflns_limit_k_min -28
_diffrn_reflns_limit_l_max 11
_diffrn_reflns_limit_l_min -13
_diffrn_reflns_number 6700
_diffrn_reflns_theta_full 72.14
_diffrn_reflns_theta_max 72.14
_diffrn_reflns_theta_min 4.49
_exptl_absorpt_coefficient_mu 11.586
_exptl_absorpt_correction_T_max 1.00000
_exptl_absorpt_correction_T_min 0.34525
_exptl_absorpt_correction_type multi-scan
_exptl_absorpt_process_details
;
CrysAlisPro, Oxford Diffraction Ltd.,
Version 1.171.33.55 (release 05-01-2010 CrysAlis171 .NET)
(compiled Jan  5 2010,16:28:46)
empirical absorption correction using spherical harmonics,
 implemented in SCALE3 ABSPACK scaling algorithm.
;
_exptl_crystal_colour Orange
_exptl_crystal_density_diffrn 1.664
_exptl_crystal_description Prism
_exptl_crystal_F_000 4560
_exptl_crystal_size_max 0.1416
_exptl_crystal_size_mid 0.0901
_exptl_crystal_size_min 0.0675
_refine_diff_density_max 0.613
_refine_diff_density_min -1.370
_refine_diff_density_rms 0.130
_refine_ls_abs_structure_details 'Flack H D (1983), Acta Cryst. A39, 876-881'
_refine_ls_abs_structure_Flack 0.001(18)
_refine_ls_extinction_method none
_refine_ls_goodness_of_fit_ref 1.073
_refine_ls_hydrogen_treatment mixed
_refine_ls_matrix_type full
_refine_ls_number_parameters 289
_refine_ls_number_reflns 3190
_refine_ls_number_restraints 3
_refine_ls_restrained_S_all 1.072
_refine_ls_R_factor_all 0.0443
_refine_ls_R_factor_gt 0.0426
_refine_ls_shift/su_max 0.001
_refine_ls_shift/su_mean 0.000
_refine_ls_structure_factor_coef Fsqd
_refine_ls_weighting_details 'calc w=1/[\s^2^(Fo^2^)+(0.0915P)^2^+8.5210P] where P=(Fo^2^+2Fc^2^)/3'
_refine_ls_weighting_scheme calc
_refine_ls_wR_factor_gt 0.1150
_refine_ls_wR_factor_ref 0.1166
_reflns_number_gt 3063
_reflns_number_total 3190
_reflns_threshold_expression >2\s(I)
_cod_data_source_file ic200547k_si_002_2.cif
_cod_data_source_block 2a
_cod_original_sg_symbol_Hall F2-2d
_cod_database_code 4325300

loop_
_symmetry_equiv_pos_as_xyz
'x, y, z'
'-x, -y, z'
'-x+1/4, y+1/4, z+1/4'
'x+1/4, -y+1/4, z+1/4'
'x, y+1/2, z+1/2'
'-x, -y+1/2, z+1/2'
'-x+1/4, y+3/4, z+3/4'
'x+1/4, -y+3/4, z+3/4'
'x+1/2, y, z+1/2'
'-x+1/2, -y, z+1/2'
'-x+3/4, y+1/4, z+3/4'
'x+3/4, -y+1/4, z+3/4'
'x+1/2, y+1/2, z'
'-x+1/2, -y+1/2, z'
'-x+3/4, y+3/4, z+1/4'
'x+3/4, -y+3/4, z+1/4'

loop_
_atom_site_label
_atom_site_type_symbol
_atom_site_fract_x
_atom_site_fract_y
_atom_site_fract_z
_atom_site_U_iso_or_equiv
_atom_site_adp_type
_atom_site_occupancy
_atom_site_symmetry_multiplicity
_atom_site_calc_flag
_atom_site_refinement_flags
_atom_site_disorder_assembly
_atom_site_disorder_group
C1 C 0.2707(2) 0.9719(5) 0.8978(9) 0.059(2) Uani 1 1 d . . .
C2 C 0.2792(2) 0.9918(4) 0.7828(8) 0.052(2) Uani 1 1 d . . .
C3 C 0.2728(3) 1.0506(4) 0.7508(10) 0.068(2) Uani 1 1 d . . .
H3A H 0.2513 1.0535 0.6934 0.102 Uiso 1 1 calc R . .
H3B H 0.2970 1.0653 0.7166 0.102 Uiso 1 1 calc R . .
H3C H 0.2659 1.0709 0.8221 0.102 Uiso 1 1 calc R . .
C4 C 0.2977(2) 0.9542(3) 0.7008(7) 0.0456(17) Uani 1 1 d . . .
H4 H 0.2826 0.9198 0.6953 0.055 Uiso 1 1 calc R . .
C5 C 0.3157(2) 0.9699(3) 0.5811(7) 0.0460(16) Uani 1 1 d . . .
H5A H 0.3159 1.0094 0.5719 0.055 Uiso 1 1 calc R . .
H5B H 0.3002 0.9542 0.5157 0.055 Uiso 1 1 calc R . .
C6 C 0.3581(3) 0.9476(4) 0.5804(7) 0.0527(19) Uani 1 1 d . . .
H6A H 0.3578 0.9082 0.5690 0.063 Uiso 1 1 calc R . .
H6B H 0.3735 0.9641 0.5157 0.063 Uiso 1 1 calc R . .
C7 C 0.3762(2) 0.9618(3) 0.7004(7) 0.0447(17) Uani 1 1 d . . .
H7 H 0.3917 0.9959 0.6978 0.054 Uiso 1 1 calc R . .
C8 C 0.3936(2) 0.9223(4) 0.7777(8) 0.055(2) Uani 1 1 d . . .
C9 C 0.3990(5) 0.8628(5) 0.7438(11) 0.092(4) Uani 1 1 d . . .
H9A H 0.3766 0.8510 0.6959 0.138 Uiso 1 1 calc R . .
H9B H 0.4005 0.8409 0.8155 0.138 Uiso 1 1 calc R . .
H9C H 0.4234 0.8585 0.6983 0.138 Uiso 1 1 calc R . .
C10 C 0.4018(3) 0.9401(5) 0.8985(8) 0.058(2) Uani 1 1 d . . .
C11 C 0.3333(3) 0.9955(4) 1.1386(8) 0.054(2) Uani 1 1 d . . .
H11 H 0.3307 1.0323 1.1185 0.064 Uiso 1 1 calc R . .
C12 C 0.3347(3) 0.9748(4) 1.2558(8) 0.058(2) Uani 1 1 d . . .
H12 H 0.3332 0.9946 1.3272 0.069 Uiso 1 1 calc R . .
C13 C 0.3386(2) 0.9200(4) 1.2438(9) 0.057(2) Uani 1 1 d . . .
H13 H 0.3400 0.8944 1.3056 0.068 Uiso 1 1 calc R . .
C14 C 0.4383(3) 0.9667(4) 1.2171(8) 0.056(2) Uani 1 1 d . . .
C15 C 0.4510(3) 0.8913(4) 1.3670(10) 0.065(2) Uani 1 1 d . . .
H15A H 0.4737 0.8849 1.4185 0.098 Uiso 1 1 calc R . .
H15B H 0.4537 0.8698 1.2951 0.098 Uiso 1 1 calc R . .
H15C H 0.4268 0.8811 1.4083 0.098 Uiso 1 1 calc R . .
C16 C 0.4492(2) 0.9504(3) 1.3347(7) 0.0461(17) Uani 1 1 d . . .
C17 C 0.4614(2) 0.9923(3) 1.4150(7) 0.0409(15) Uani 1 1 d . . .
H17 H 0.4414 1.0217 1.4201 0.049 Uiso 1 1 calc R . .
C18 C 0.4816(3) 0.9825(3) 1.5329(6) 0.0469(18) Uani 1 1 d . . .
H18A H 0.4640 0.9926 1.5989 0.056 Uiso 1 1 calc R . .
H18B H 0.4888 0.9442 1.5413 0.056 Uiso 1 1 calc R . .
C19 C 0.4953(7) 1.0354(12) 0.981(4) 0.041(6) Uani 0.50 1 d PD . 1
N4 N 0.4834(5) 1.0425(11) 0.982(3) 0.042(5) Uani 0.50 1 d PD . 2
C20 C 0.5073(3) 0.9741(5) 0.8640(9) 0.065(2) Uani 1 1 d . . .
H20 H 0.5164 0.9521 0.8013 0.078 Uiso 1 1 calc R . 1
N1 N 0.3364(2) 0.9552(2) 1.0611(6) 0.0438(16) Uani 1 1 d . . .
N2 N 0.3399(2) 0.9100(3) 1.1263(7) 0.0510(16) Uani 1 1 d . . .
H2 H 0.3428 0.8778 1.0960 0.061 Uiso 1 1 calc R . .
N3 N 0.5000 1.0000 1.0529(8) 0.048(2) Uani 1 2 d S . .
Cl1 Cl 0.35515(7) 1.05127(7) 0.88663(18) 0.0551(5) Uani 1 1 d . . .
Cl2 Cl 0.31765(8) 0.86094(8) 0.8811(2) 0.0651(6) Uani 1 1 d . . .
Cl3 Cl 0.46774(7) 1.08849(7) 1.23223(19) 0.0563(5) Uani 1 1 d . . .
Ru1 Ru 0.336552(14) 0.956376(18) 0.86550(4) 0.03498(15) Uani 1 1 d . . .
Ru2 Ru 0.5000 1.0000 1.24940(6) 0.03366(18) Uani 1 2 d S . .
H4N H 0.470(3) 1.079(2) 0.994(10) 0.00(2) Uiso 0.50 1 d PD A 2
H19 H 0.496(4) 1.068(3) 1.035(9) 0.01(3) Uiso 0.50 1 d PD B 1
H14A H 0.440(3) 0.936(4) 1.166(8) 0.04(2) Uiso 1 1 d . . .
H1B H 0.271(3) 0.999(4) 0.966(8) 0.04(2) Uiso 1 1 d . . .
H1A H 0.264(3) 0.936(4) 0.916(9) 0.05(3) Uiso 1 1 d . . .
H10A H 0.408(3) 0.976(4) 0.914(9) 0.05(3) Uiso 1 1 d . . .
H10B H 0.405(3) 0.905(5) 0.959(11) 0.08(3) Uiso 1 1 d . . .
H14B H 0.425(3) 1.003(3) 1.195(7) 0.04(2) Uiso 1 1 d . . .

loop_
_atom_site_aniso_label
_atom_site_aniso_U_11
_atom_site_aniso_U_22
_atom_site_aniso_U_33
_atom_site_aniso_U_23
_atom_site_aniso_U_13
_atom_site_aniso_U_12
C1 0.031(3) 0.086(6) 0.060(5) 0.006(5) 0.018(3) 0.001(4)
C2 0.030(3) 0.072(5) 0.055(5) 0.013(4) -0.013(3) 0.002(3)
C3 0.060(5) 0.074(6) 0.070(6) 0.006(5) 0.007(5) 0.023(4)
C4 0.043(4) 0.049(4) 0.044(4) 0.004(3) -0.021(3) -0.012(3)
C5 0.053(4) 0.043(4) 0.042(4) 0.003(3) -0.006(3) -0.003(3)
C6 0.061(5) 0.059(5) 0.038(4) -0.003(3) -0.001(3) 0.003(4)
C7 0.029(3) 0.062(4) 0.043(4) -0.004(3) 0.021(3) -0.001(3)
C8 0.045(4) 0.065(5) 0.054(4) -0.011(4) 0.010(3) 0.022(4)
C9 0.124(10) 0.089(8) 0.062(6) -0.012(6) 0.002(7) 0.049(8)
C10 0.043(4) 0.081(7) 0.049(5) -0.002(4) -0.004(3) 0.013(4)
C11 0.078(6) 0.042(4) 0.041(4) 0.000(3) 0.008(4) 0.004(3)
C12 0.065(5) 0.069(6) 0.039(4) -0.001(4) 0.005(4) 0.003(4)
C13 0.057(4) 0.069(6) 0.046(4) 0.012(4) 0.003(4) 0.001(4)
C14 0.040(4) 0.079(6) 0.048(5) -0.008(4) -0.005(3) -0.013(4)
C15 0.077(5) 0.052(5) 0.067(5) -0.006(4) 0.007(5) -0.026(4)
C16 0.040(3) 0.054(4) 0.044(4) 0.001(3) 0.008(3) -0.009(3)
C17 0.030(3) 0.051(4) 0.042(4) 0.002(3) 0.012(3) -0.008(3)
C18 0.067(5) 0.045(4) 0.029(3) 0.008(3) 0.000(3) -0.003(4)
C19 0.016(11) 0.054(14) 0.055(11) -0.003(10) 0.001(10) 0.017(9)
N4 0.025(12) 0.064(10) 0.036(7) 0.008(6) -0.002(9) 0.031(9)
C20 0.060(5) 0.095(7) 0.040(4) -0.008(5) 0.005(4) -0.004(5)
N1 0.058(4) 0.044(4) 0.029(3) 0.004(2) -0.006(2) 0.000(3)
N2 0.065(4) 0.045(4) 0.043(4) 0.008(3) 0.003(3) 0.002(3)
N3 0.064(6) 0.062(6) 0.019(4) 0.000 0.000 0.003(5)
Cl1 0.0730(12) 0.0361(8) 0.0562(12) -0.0037(7) 0.0107(9) -0.0141(8)
Cl2 0.1017(17) 0.0378(9) 0.0558(12) 0.0068(8) -0.0171(12) -0.0197(9)
Cl3 0.0723(12) 0.0439(9) 0.0529(11) 0.0070(8) -0.0006(9) 0.0213(9)
Ru1 0.0376(3) 0.0318(3) 0.0355(3) 0.00065(18) -0.0001(2) -0.00298(17)
Ru2 0.0365(3) 0.0354(4) 0.0291(3) 0.000 0.000 0.0033(3)

loop_
_atom_type_symbol
_atom_type_description
_atom_type_scat_dispersion_real
_atom_type_scat_dispersion_imag
_atom_type_scat_source
C C 0.0181 0.0091 'International Tables Vol C Tables 4.2.6.8 and 6.1.1.4'
H H 0.0000 0.0000 'International Tables Vol C Tables 4.2.6.8 and 6.1.1.4'
N N 0.0311 0.0180 'International Tables Vol C Tables 4.2.6.8 and 6.1.1.4'
Cl Cl 0.3639 0.7018 'International Tables Vol C Tables 4.2.6.8 and 6.1.1.4'
Ru Ru 0.0552 3.2960 'International Tables Vol C Tables 4.2.6.8 and 6.1.1.4'

loop_
_geom_angle_atom_site_label_1
_geom_angle_atom_site_label_2
_geom_angle_atom_site_label_3
_geom_angle
_geom_angle_site_symmetry_1
_geom_angle_site_symmetry_3
C2 C1 Ru1 73.5(4) . .
C2 C1 H1B 118(5) . .
Ru1 C1 H1B 104(5) . .
C2 C1 H1A 125(6) . .
Ru1 C1 H1A 97(6) . .
H1B C1 H1A 117(8) . .
C1 C2 C4 116.5(8) . .
C1 C2 C3 121.5(9) . .
C4 C2 C3 121.7(8) . .
C1 C2 Ru1 70.7(5) . .
C4 C2 Ru1 69.8(4) . .
C3 C2 Ru1 125.3(6) . .
C2 C3 H3A 109.5 . .
C2 C3 H3B 109.5 . .
H3A C3 H3B 109.5 . .
C2 C3 H3C 109.5 . .
H3A C3 H3C 109.5 . .
H3B C3 H3C 109.5 . .
C2 C4 C5 124.7(7) . .
C2 C4 Ru1 73.4(4) . .
C5 C4 Ru1 119.1(5) . .
C2 C4 H4 111.5 . .
C5 C4 H4 111.5 . .
Ru1 C4 H4 111.5 . .
C4 C5 C6 106.4(6) . .
C4 C5 H5A 110.4 . .
C6 C5 H5A 110.4 . .
C4 C5 H5B 110.4 . .
C6 C5 H5B 110.4 . .
H5A C5 H5B 108.6 . .
C7 C6 C5 106.6(6) . .
C7 C6 H6A 110.4 . .
C5 C6 H6A 110.4 . .
C7 C6 H6B 110.4 . .
C5 C6 H6B 110.4 . .
H6A C6 H6B 108.6 . .
C8 C7 C6 123.0(8) . .
C8 C7 Ru1 73.0(4) . .
C6 C7 Ru1 118.1(5) . .
C8 C7 H7 112.4 . .
C6 C7 H7 112.4 . .
Ru1 C7 H7 112.4 . .
C7 C8 C10 116.0(8) . .
C7 C8 C9 123.5(9) . .
C10 C8 C9 120.1(9) . .
C7 C8 Ru1 70.8(4) . .
C10 C8 Ru1 69.5(5) . .
C9 C8 Ru1 123.5(8) . .
C8 C9 H9A 109.5 . .
C8 C9 H9B 109.5 . .
H9A C9 H9B 109.5 . .
C8 C9 H9C 109.5 . .
H9A C9 H9C 109.5 . .
H9B C9 H9C 109.5 . .
C8 C10 Ru1 73.6(5) . .
C8 C10 H10A 120(6) . .
Ru1 C10 H10A 94(6) . .
C8 C10 H10B 111(6) . .
Ru1 C10 H10B 109(6) . .
H10A C10 H10B 128(9) . .
N1 C11 C12 109.7(8) . .
N1 C11 H11 125.1 . .
C12 C11 H11 125.1 . .
C13 C12 C11 105.6(8) . .
C13 C12 H12 127.2 . .
C11 C12 H12 127.2 . .
N2 C13 C12 106.4(8) . .
N2 C13 H13 126.8 . .
C12 C13 H13 126.8 . .
C16 C14 Ru2 73.6(4) . .
C16 C14 H14A 109(5) . .
Ru2 C14 H14A 110(5) . .
C16 C14 H14B 125(5) . .
Ru2 C14 H14B 96(5) . .
H14A C14 H14B 124(7) . .
C16 C15 H15A 109.5 . .
C16 C15 H15B 109.5 . .
H15A C15 H15B 109.5 . .
C16 C15 H15C 109.5 . .
H15A C15 H15C 109.5 . .
H15B C15 H15C 109.5 . .
C14 C16 C17 116.9(8) . .
C14 C16 C15 120.4(8) . .
C17 C16 C15 122.5(8) . .
C14 C16 Ru2 70.0(5) . .
C17 C16 Ru2 70.6(4) . .
C15 C16 Ru2 125.8(6) . .
C16 C17 C18 124.5(7) . .
C16 C17 Ru2 73.1(4) . .
C18 C17 Ru2 118.2(5) . .
C16 C17 H17 111.9 . .
C18 C17 H17 111.9 . .
Ru2 C17 H17 111.9 . .
C18 C18 C17 106.2(5) 2_675 .
C18 C18 H18A 110.5 2_675 .
C17 C18 H18A 110.5 . .
C18 C18 H18B 110.5 2_675 .
C17 C18 H18B 110.5 . .
H18A C18 H18B 108.7 . .
N3 C19 C20 123(2) . 2_675
N3 C19 C19 42.3(17) . 2_675
C20 C19 C19 80.8(14) 2_675 2_675
N3 C19 C20 82.4(15) . .
C20 C19 C20 41.7(11) 2_675 .
C19 C19 C20 40.1(11) 2_675 .
N3 C19 H4N 125(6) . .
C20 C19 H4N 102(5) 2_675 .
C19 C19 H4N 151(5) 2_675 .
C20 C19 H4N 140(6) . .
N3 C19 H19 100(8) . .
C20 C19 H19 137(8) 2_675 .
C19 C19 H19 141(8) 2_675 .
C20 C19 H19 166(8) . .
H4N C19 H19 48(8) . .
C20 N4 N3 102.8(15) 2_675 .
C20 N4 H4N 118(7) 2_675 .
N3 N4 H4N 139(7) . .
C20 N4 H19 132(8) 2_675 .
N3 N4 H19 88(8) . .
H4N N4 H19 62(9) . .
C19 C20 C20 98.0(13) 2_675 2_675
C19 C20 N4 17.8(10) 2_675 2_675
C20 C20 N4 110.3(11) 2_675 2_675
C19 C20 C19 59(2) 2_675 .
C20 C20 C19 40.3(11) 2_675 .
N4 C20 C19 70.0(11) 2_675 .
C19 C20 H20 131.0 2_675 .
C20 C20 H20 131.0 2_675 .
N4 C20 H20 117.5 2_675 .
C19 C20 H20 166.7 . .
C11 N1 N2 105.9(8) . .
C11 N1 Ru1 130.2(6) . .
N2 N1 Ru1 123.9(5) . .
N1 N2 C13 112.3(8) . .
N1 N2 H2 123.8 . .
C13 N2 H2 123.8 . .
C19 N3 C19 95(3) 2_675 .
C19 N3 N4 16.3(16) 2_675 2_675
C19 N3 N4 102.2(14) . 2_675
C19 N3 N4 102.2(14) 2_675 .
C19 N3 N4 16.3(16) . .
N4 N3 N4 112(2) 2_675 .
C19 N3 Ru2 132.3(17) 2_675 .
C19 N3 Ru2 132.3(17) . .
N4 N3 Ru2 123.8(11) 2_675 .
N4 N3 Ru2 123.8(11) . .
N1 Ru1 C10 80.6(3) . .
N1 Ru1 C4 144.6(3) . .
C10 Ru1 C4 133.5(3) . .
N1 Ru1 C1 80.8(3) . .
C10 Ru1 C1 161.4(4) . .
C4 Ru1 C1 64.7(3) . .
N1 Ru1 C7 144.4(3) . .
C10 Ru1 C7 65.0(3) . .
C4 Ru1 C7 71.1(3) . .
C1 Ru1 C7 133.3(3) . .
N1 Ru1 C2 113.8(3) . .
C10 Ru1 C2 160.5(3) . .
C4 Ru1 C2 36.9(3) . .
C1 Ru1 C2 35.8(3) . .
C7 Ru1 C2 98.0(3) . .
N1 Ru1 C8 115.0(3) . .
C10 Ru1 C8 36.9(3) . .
C4 Ru1 C8 97.0(3) . .
C1 Ru1 C8 159.3(4) . .
C7 Ru1 C8 36.2(3) . .
C2 Ru1 C8 131.2(3) . .
N1 Ru1 Cl1 85.20(17) . .
C10 Ru1 Cl1 84.6(3) . .
C4 Ru1 Cl1 104.5(2) . .
C1 Ru1 Cl1 94.1(3) . .
C7 Ru1 Cl1 82.7(2) . .
C2 Ru1 Cl1 83.7(2) . .
C8 Ru1 Cl1 100.2(3) . .
N1 Ru1 Cl2 85.12(17) . .
C10 Ru1 Cl2 94.0(3) . .
C4 Ru1 Cl2 83.4(2) . .
C1 Ru1 Cl2 84.1(3) . .
C7 Ru1 Cl2 105.4(2) . .
C2 Ru1 Cl2 100.1(2) . .
C8 Ru1 Cl2 84.1(3) . .
Cl1 Ru1 Cl2 170.32(8) . .
N3 Ru2 C14 80.8(2) . .
N3 Ru2 C14 80.8(2) . 2_675
C14 Ru2 C14 161.5(5) . 2_675
N3 Ru2 C17 144.8(2) . 2_675
C14 Ru2 C17 133.2(3) . 2_675
C14 Ru2 C17 65.0(3) 2_675 2_675
N3 Ru2 C17 144.8(2) . .
C14 Ru2 C17 65.0(3) . .
C14 Ru2 C17 133.2(3) 2_675 .
C17 Ru2 C17 70.4(4) 2_675 .
N3 Ru2 C16 114.5(2) . 2_675
C14 Ru2 C16 159.7(3) . 2_675
C14 Ru2 C16 36.4(3) 2_675 2_675
C17 Ru2 C16 36.4(3) 2_675 2_675
C17 Ru2 C16 97.3(3) . 2_675
N3 Ru2 C16 114.5(2) . .
C14 Ru2 C16 36.4(3) . .
C14 Ru2 C16 159.7(3) 2_675 .
C17 Ru2 C16 97.3(3) 2_675 .
C17 Ru2 C16 36.4(3) . .
C16 Ru2 C16 131.0(4) 2_675 .
N3 Ru2 Cl3 85.48(5) . 2_675
C14 Ru2 Cl3 94.0(3) . 2_675
C14 Ru2 Cl3 84.5(3) 2_675 2_675
C17 Ru2 Cl3 83.4(2) 2_675 2_675
C17 Ru2 Cl3 104.1(2) . 2_675
C16 Ru2 Cl3 100.3(2) 2_675 2_675
C16 Ru2 Cl3 83.5(2) . 2_675
N3 Ru2 Cl3 85.48(5) . .
C14 Ru2 Cl3 84.5(3) . .
C14 Ru2 Cl3 94.0(3) 2_675 .
C17 Ru2 Cl3 104.1(2) 2_675 .
C17 Ru2 Cl3 83.4(2) . .
C16 Ru2 Cl3 83.5(2) 2_675 .
C16 Ru2 Cl3 100.3(2) . .
Cl3 Ru2 Cl3 170.96(11) 2_675 .

loop_
_geom_bond_atom_site_label_1
_geom_bond_atom_site_label_2
_geom_bond_distance
_geom_bond_site_symmetry_2
C1 C2 1.394(12) .
C1 Ru1 2.251(7) .
C1 H1B 1.00(9) .
C1 H1A 0.92(11) .
C2 C4 1.432(13) .
C2 C3 1.495(13) .
C2 Ru1 2.287(7) .
C3 H3A 0.9600 .
C3 H3B 0.9600 .
C3 H3C 0.9600 .
C4 C5 1.505(11) .
C4 Ru1 2.239(7) .
C4 H4 0.9800 .
C5 C6 1.512(12) .
C5 H5A 0.9700 .
C5 H5B 0.9700 .
C6 C7 1.502(12) .
C6 H6A 0.9700 .
C6 H6B 0.9700 .
C7 C8 1.415(12) .
C7 Ru1 2.261(7) .
C7 H7 0.9800 .
C8 C10 1.435(12) .
C8 C9 1.513(14) .
C8 Ru1 2.290(7) .
C9 H9A 0.9600 .
C9 H9B 0.9600 .
C9 H9C 0.9600 .
C10 Ru1 2.236(8) .
C10 H10A 0.91(10) .
C10 H10B 1.09(12) .
C11 N1 1.311(11) .
C11 C12 1.396(13) .
C11 H11 0.9300 .
C12 C13 1.350(14) .
C12 H12 0.9300 .
C13 N2 1.327(13) .
C13 H13 0.9300 .
C14 C16 1.413(12) .
C14 Ru2 2.237(8) .
C14 H14A 0.94(9) .
C14 H14B 1.02(8) .
C15 C16 1.489(12) .
C15 H15A 0.9600 .
C15 H15B 0.9600 .
C15 H15C 0.9600 .
C16 C17 1.415(11) .
C16 Ru2 2.283(7) .
C17 C18 1.491(11) .
C17 Ru2 2.250(7) .
C17 H17 0.9800 .
C18 C18 1.490(16) 2_675
C18 H18A 0.9700 .
C18 H18B 0.9700 .
C19 N3 1.19(4) .
C19 C20 1.32(4) 2_675
C19 C19 1.76(6) 2_675
C19 C20 2.02(3) .
C19 H4N 1.36(4) .
C19 H19 1.00(2) .
N4 C20 1.41(3) 2_675
N4 N3 1.41(2) .
N4 H4N 1.00(2) .
N4 H19 0.95(8) .
C20 C19 1.32(4) 2_675
C20 C20 1.36(2) 2_675
C20 N4 1.41(3) 2_675
C20 H20 0.9300 .
N1 N2 1.325(9) .
N1 Ru1 2.172(7) .
N2 H2 0.8600 .
N3 C19 1.19(4) 2_675
N3 N4 1.41(2) 2_675
N3 Ru2 2.182(9) .
Cl1 Ru1 2.4092(17) .
Cl2 Ru1 2.4194(18) .
Cl3 Ru2 2.4194(17) .
Ru2 C14 2.237(8) 2_675
Ru2 C17 2.250(7) 2_675
Ru2 C16 2.283(7) 2_675
Ru2 Cl3 2.4194(17) 2_675

loop_
_geom_torsion_atom_site_label_1
_geom_torsion_atom_site_label_2
_geom_torsion_atom_site_label_3
_geom_torsion_atom_site_label_4
_geom_torsion
_geom_torsion_site_symmetry_1
_geom_torsion_site_symmetry_4
Ru1 C1 C2 C4 54.3(6) . .
Ru1 C1 C2 C3 -120.2(8) . .
C1 C2 C4 C5 -169.0(7) . .
C3 C2 C4 C5 5.5(12) . .
Ru1 C2 C4 C5 -114.2(7) . .
C1 C2 C4 Ru1 -54.7(6) . .
C3 C2 C4 Ru1 119.7(8) . .
C2 C4 C5 C6 127.0(8) . .
Ru1 C4 C5 C6 37.8(9) . .
C4 C5 C6 C7 -45.4(9) . .
C5 C6 C7 C8 125.7(8) . .
C5 C6 C7 Ru1 38.4(9) . .
C6 C7 C8 C10 -167.2(8) . .
Ru1 C7 C8 C10 -54.3(7) . .
C6 C7 C8 C9 5.2(14) . .
Ru1 C7 C8 C9 118.1(11) . .
C6 C7 C8 Ru1 -112.9(7) . .
C7 C8 C10 Ru1 55.0(7) . .
C9 C8 C10 Ru1 -117.7(10) . .
N1 C11 C12 C13 -0.1(12) . .
C11 C12 C13 N2 0.8(11) . .
Ru2 C14 C16 C17 54.4(6) . .
Ru2 C14 C16 C15 -120.5(8) . .
C14 C16 C17 C18 -167.1(8) . .
C15 C16 C17 C18 7.7(12) . .
Ru2 C16 C17 C18 -113.0(7) . .
C14 C16 C17 Ru2 -54.2(6) . .
C15 C16 C17 Ru2 120.7(8) . .
C16 C17 C18 C18 128.2(8) . 2_675
Ru2 C17 C18 C18 40.1(10) . 2_675
N3 C19 C20 C19 3.8(7) . 2_675
C20 C19 C20 C19 -163(3) 2_675 2_675
N3 C19 C20 C20 167(2) . 2_675
C19 C19 C20 C20 163(3) 2_675 2_675
N3 C19 C20 N4 -11.8(15) . 2_675
C20 C19 C20 N4 -178.9(18) 2_675 2_675
C19 C19 C20 N4 -15.6(19) 2_675 2_675
C12 C11 N1 N2 -0.5(11) . .
C12 C11 N1 Ru1 -180.0(6) . .
C11 N1 N2 C13 1.1(10) . .
Ru1 N1 N2 C13 -179.4(6) . .
C12 C13 N2 N1 -1.2(10) . .
C20 C19 N3 C19 6.6(11) 2_675 2_675
C20 C19 N3 C19 -3.6(6) . 2_675
C20 C19 N3 N4 21(3) 2_675 2_675
C19 C19 N3 N4 14.9(19) 2_675 2_675
C20 C19 N3 N4 11.3(15) . 2_675
C20 C19 N3 N4 -109(10) 2_675 .
C19 C19 N3 N4 -116(10) 2_675 .
C20 C19 N3 N4 -120(9) . .
C20 C19 N3 Ru2 -173.4(11) 2_675 .
C19 C19 N3 Ru2 180.00(3) 2_675 .
C20 C19 N3 Ru2 176.4(6) . .
C20 N4 N3 C19 -17(2) 2_675 2_675
C20 N4 N3 C19 50(9) 2_675 .
C20 N4 N3 N4 -3.4(7) 2_675 2_675
C20 N4 N3 Ru2 176.6(7) 2_675 .
C11 N1 Ru1 C10 105.8(9) . .
N2 N1 Ru1 C10 -73.5(7) . .
C11 N1 Ru1 C4 -87.8(9) . .
N2 N1 Ru1 C4 92.8(8) . .
C11 N1 Ru1 C1 -74.4(9) . .
N2 N1 Ru1 C1 106.2(7) . .
C11 N1 Ru1 C7 90.9(9) . .
N2 N1 Ru1 C7 -88.4(8) . .
C11 N1 Ru1 C2 -60.4(9) . .
N2 N1 Ru1 C2 120.3(7) . .
C11 N1 Ru1 C8 119.6(9) . .
N2 N1 Ru1 C8 -59.7(7) . .
C11 N1 Ru1 Cl1 20.5(8) . .
N2 N1 Ru1 Cl1 -158.8(6) . .
C11 N1 Ru1 Cl2 -159.3(9) . .
N2 N1 Ru1 Cl2 21.4(6) . .
C8 C10 Ru1 N1 159.0(6) . .
C8 C10 Ru1 C4 -10.1(8) . .
C8 C10 Ru1 C1 158.1(11) . .
C8 C10 Ru1 C7 -30.5(5) . .
C8 C10 Ru1 C2 -61.7(13) . .
C8 C10 Ru1 Cl1 -115.0(6) . .
C8 C10 Ru1 Cl2 74.6(6) . .
C2 C4 Ru1 N1 44.7(7) . .
C5 C4 Ru1 N1 165.5(5) . .
C2 C4 Ru1 C10 -154.1(6) . .
C5 C4 Ru1 C10 -33.2(8) . .
C2 C4 Ru1 C1 30.0(5) . .
C5 C4 Ru1 C1 150.9(7) . .
C2 C4 Ru1 C7 -134.6(5) . .
C5 C4 Ru1 C7 -13.7(6) . .
C5 C4 Ru1 C2 120.9(8) . .
C2 C4 Ru1 C8 -160.2(5) . .
C5 C4 Ru1 C8 -39.3(7) . .
C2 C4 Ru1 Cl1 -57.7(5) . .
C5 C4 Ru1 Cl1 63.2(6) . .
C2 C4 Ru1 Cl2 116.6(5) . .
C5 C4 Ru1 Cl2 -122.5(6) . .
C2 C1 Ru1 N1 157.6(6) . .
C2 C1 Ru1 C10 158.5(11) . .
C2 C1 Ru1 C4 -30.9(5) . .
C2 C1 Ru1 C7 -10.7(9) . .
C2 C1 Ru1 C8 -60.8(13) . .
C2 C1 Ru1 Cl1 73.2(6) . .
C2 C1 Ru1 Cl2 -116.4(6) . .
C8 C7 Ru1 N1 47.4(7) . .
C6 C7 Ru1 N1 166.3(5) . .
C8 C7 Ru1 C10 31.1(5) . .
C6 C7 Ru1 C10 150.0(8) . .
C8 C7 Ru1 C4 -133.4(6) . .
C6 C7 Ru1 C4 -14.5(6) . .
C8 C7 Ru1 C1 -152.7(6) . .
C6 C7 Ru1 C1 -33.8(9) . .
C8 C7 Ru1 C2 -159.0(5) . .
C6 C7 Ru1 C2 -40.1(7) . .
C6 C7 Ru1 C8 118.9(9) . .
C8 C7 Ru1 Cl1 118.5(5) . .
C6 C7 Ru1 Cl1 -122.6(6) . .
C8 C7 Ru1 Cl2 -56.1(5) . .
C6 C7 Ru1 Cl2 62.8(7) . .
C1 C2 Ru1 N1 -24.3(7) . .
C4 C2 Ru1 N1 -153.5(4) . .
C3 C2 Ru1 N1 91.3(8) . .
C1 C2 Ru1 C10 -159.5(10) . .
C4 C2 Ru1 C10 71.2(12) . .
C3 C2 Ru1 C10 -44.0(15) . .
C1 C2 Ru1 C4 129.3(8) . .
C3 C2 Ru1 C4 -115.2(9) . .
C4 C2 Ru1 C1 -129.3(8) . .
C3 C2 Ru1 C1 115.5(11) . .
C1 C2 Ru1 C7 172.2(6) . .
C4 C2 Ru1 C7 42.9(5) . .
C3 C2 Ru1 C7 -72.3(8) . .
C1 C2 Ru1 C8 155.8(7) . .
C4 C2 Ru1 C8 26.5(6) . .
C3 C2 Ru1 C8 -88.7(9) . .
C1 C2 Ru1 Cl1 -106.2(6) . .
C4 C2 Ru1 Cl1 124.6(5) . .
C3 C2 Ru1 Cl1 9.4(8) . .
C1 C2 Ru1 Cl2 64.8(6) . .
C4 C2 Ru1 Cl2 -64.4(5) . .
C3 C2 Ru1 Cl2 -179.6(8) . .
C7 C8 Ru1 N1 -151.8(5) . .
C10 C8 Ru1 N1 -23.0(7) . .
C9 C8 Ru1 N1 90.2(8) . .
C7 C8 Ru1 C10 -128.8(8) . .
C9 C8 Ru1 C10 113.2(11) . .
C7 C8 Ru1 C4 43.8(6) . .
C10 C8 Ru1 C4 172.6(6) . .
C9 C8 Ru1 C4 -74.2(8) . .
C7 C8 Ru1 C1 70.9(12) . .
C10 C8 Ru1 C1 -160.3(9) . .
C9 C8 Ru1 C1 -47.1(15) . .
C10 C8 Ru1 C7 128.8(8) . .
C9 C8 Ru1 C7 -118.0(10) . .
C7 C8 Ru1 C2 28.2(7) . .
C10 C8 Ru1 C2 157.0(6) . .
C9 C8 Ru1 C2 -89.8(9) . .
C7 C8 Ru1 Cl1 -62.3(5) . .
C10 C8 Ru1 Cl1 66.5(6) . .
C9 C8 Ru1 Cl1 179.7(8) . .
C7 C8 Ru1 Cl2 126.5(5) . .
C10 C8 Ru1 Cl2 -104.8(6) . .
C9 C8 Ru1 Cl2 8.5(8) . .
C19 N3 Ru2 C14 -78.7(16) 2_675 .
C19 N3 Ru2 C14 101.3(16) . .
N4 N3 Ru2 C14 -96.3(12) 2_675 .
N4 N3 Ru2 C14 83.7(12) . .
C19 N3 Ru2 C14 101.3(16) 2_675 2_675
C19 N3 Ru2 C14 -78.7(16) . 2_675
N4 N3 Ru2 C14 83.7(12) 2_675 2_675
N4 N3 Ru2 C14 -96.3(12) . 2_675
C19 N3 Ru2 C17 88.0(16) 2_675 2_675
C19 N3 Ru2 C17 -92.0(16) . 2_675
N4 N3 Ru2 C17 70.4(12) 2_675 2_675
N4 N3 Ru2 C17 -109.6(12) . 2_675
C19 N3 Ru2 C17 -92.0(16) 2_675 .
C19 N3 Ru2 C17 88.0(16) . .
N4 N3 Ru2 C17 -109.6(12) 2_675 .
N4 N3 Ru2 C17 70.4(12) . .
C19 N3 Ru2 C16 115.3(16) 2_675 2_675
C19 N3 Ru2 C16 -64.7(16) . 2_675
N4 N3 Ru2 C16 97.7(12) 2_675 2_675
N4 N3 Ru2 C16 -82.3(12) . 2_675
C19 N3 Ru2 C16 -64.7(16) 2_675 .
C19 N3 Ru2 C16 115.3(16) . .
N4 N3 Ru2 C16 -82.3(12) 2_675 .
N4 N3 Ru2 C16 97.7(12) . .
C19 N3 Ru2 Cl3 16.1(16) 2_675 2_675
C19 N3 Ru2 Cl3 -163.9(16) . 2_675
N4 N3 Ru2 Cl3 -1.5(12) 2_675 2_675
N4 N3 Ru2 Cl3 178.5(12) . 2_675
C19 N3 Ru2 Cl3 -163.9(16) 2_675 .
C19 N3 Ru2 Cl3 16.1(16) . .
N4 N3 Ru2 Cl3 178.5(12) 2_675 .
N4 N3 Ru2 Cl3 -1.5(12) . .
C16 C14 Ru2 N3 158.2(5) . .
C16 C14 Ru2 C14 158.2(5) . 2_675
C16 C14 Ru2 C17 -11.3(8) . 2_675
C16 C14 Ru2 C17 -30.2(5) . .
C16 C14 Ru2 C16 -61.3(14) . 2_675
C16 C14 Ru2 Cl3 73.4(5) . 2_675
C16 C14 Ru2 Cl3 -115.5(5) . .
C16 C17 Ru2 N3 44.8(6) . .
C18 C17 Ru2 N3 165.3(4) . .
C16 C17 Ru2 C14 30.3(5) . .
C18 C17 Ru2 C14 150.8(7) . .
C16 C17 Ru2 C14 -153.4(5) . 2_675
C18 C17 Ru2 C14 -32.9(8) . 2_675
C16 C17 Ru2 C17 -135.2(6) . 2_675
C18 C17 Ru2 C17 -14.7(4) . 2_675
C16 C17 Ru2 C16 -160.1(3) . 2_675
C18 C17 Ru2 C16 -39.6(6) . 2_675
C18 C17 Ru2 C16 120.5(8) . .
C16 C17 Ru2 Cl3 -57.6(5) . 2_675
C18 C17 Ru2 Cl3 62.9(6) . 2_675
C16 C17 Ru2 Cl3 117.3(5) . .
C18 C17 Ru2 Cl3 -122.2(6) . .
C14 C16 Ru2 N3 -23.8(6) . .
C17 C16 Ru2 N3 -153.5(4) . .
C15 C16 Ru2 N3 89.9(7) . .
C17 C16 Ru2 C14 -129.7(8) . .
C15 C16 Ru2 C14 113.7(10) . .
C14 C16 Ru2 C14 -160.2(7) . 2_675
C17 C16 Ru2 C14 70.1(11) . 2_675
C15 C16 Ru2 C14 -46.5(14) . 2_675
C14 C16 Ru2 C17 171.7(6) . 2_675
C17 C16 Ru2 C17 42.0(6) . 2_675
C15 C16 Ru2 C17 -74.7(8) . 2_675
C14 C16 Ru2 C17 129.7(8) . .
C15 C16 Ru2 C17 -116.6(9) . .
C14 C16 Ru2 C16 156.2(6) . 2_675
C17 C16 Ru2 C16 26.5(4) . 2_675
C15 C16 Ru2 C16 -90.1(7) . 2_675
C14 C16 Ru2 Cl3 -105.8(5) . 2_675
C17 C16 Ru2 Cl3 124.5(5) . 2_675
C15 C16 Ru2 Cl3 7.9(7) . 2_675
C14 C16 Ru2 Cl3 65.9(5) . .
C17 C16 Ru2 Cl3 -63.8(5) . .
C15 C16 Ru2 Cl3 179.6(7) . .
